data_1575353
loop_
_publ_author_name
'Yang, Qiaomu'
'Yu, Xiaojuan'
'Lapsheva, Ekaterina'
'Pandey, Pragati'
'Smith, Patrick W.'
'Gupta, Himanshu'
'Gau, Michael R.'
'Carroll, Patrick J.'
'Minasian, Stefan G.'
'Autschbach, Jochen'
'Schelter, Eric J.'

_publ_section_title
;
 Comparison of Ce(iv)/Th(iv)-alkynyl complexes and observation of a
 <i>trans</i>-influence ligand series for Ce(iv).
;
_journal_issue 36
_journal_name_full 'Chemical science'
_journal_page_first 16597
_journal_page_last 16609
_journal_paper_doi 10.1039/d5sc03222a
_journal_volume 16
_journal_year 2025
_chemical_formula_moiety 'C41 H50 Ce N4 O3, 2(C6 H5 F)'
_chemical_formula_sum 'C53 H60 Ce F2 N4 O3'
_chemical_formula_weight 979.17
_space_group_crystal_system monoclinic
_space_group_IT_number 15
_space_group_name_Hall '-C 2yc'
_space_group_name_H-M_alt 'C 1 2/c 1'
_atom_sites_solution_hydrogens geom
_atom_sites_solution_primary dual
_audit_creation_date 2022-04-04
_audit_creation_method
;
Olex2 1.3
(compiled 2020.11.12 svn.r5f609507 for OlexSys, GUI svn.r6408)
;
_audit_update_record
;
2025-04-30 deposited with the CCDC.	2025-08-05 downloaded from the CCDC.
;
_cell_angle_alpha 90
_cell_angle_beta 100.276(2)
_cell_angle_gamma 90
_cell_formula_units_Z 8
_cell_length_a 40.3192(8)
_cell_length_b 12.8277(2)
_cell_length_c 18.5963(3)
_cell_measurement_reflns_used 46016
_cell_measurement_temperature 100
_cell_measurement_theta_max 28.23
_cell_measurement_theta_min 2.57
_cell_volume 9463.8(3)
_computing_cell_refinement 'CrysAlisPro 1.171.41.122a (Rigaku OD, 2021)'
_computing_data_collection 'CrysAlisPro 1.171.41.122a (Rigaku OD, 2021)'
_computing_data_reduction 'CrysAlisPro 1.171.41.122a (Rigaku OD, 2021)'
_computing_publication_material 'Olex2 1.3 (Dolomanov et al., 2009)'
_computing_structure_refinement 'SHELXL 2018/3 (Sheldrick, 2015)'
_computing_structure_solution 'SHELXT (sheldrick, 2015)'
_diffrn_ambient_temperature 100
_diffrn_detector 'HPC area detector'
_diffrn_detector_area_resol_mean 5.8140
_diffrn_detector_type 'Dectris Pilatus3 R 200K'
_diffrn_measured_fraction_theta_full 0.999
_diffrn_measured_fraction_theta_max 0.999
_diffrn_measurement_details
;
List of Runs (angles in degrees, time in seconds):

  # Type    Start    End  Width  t~exp~   \w     \q     \k     \f   Frames
#--------------------------------------------------------------------------
  1  \w    -70.00  22.00   0.50   60.00    --    6.66 -45.00 150.00  184
  2  \w     -8.00  83.00   0.50   60.00    --    6.66  45.00 -59.00  182
  3  \w    -25.00  30.00   0.50   60.00    --    6.66 -77.00 120.00  110
  4  \w     -9.00  59.00   0.50   60.00    --    6.66  57.00 120.00  136
  5  \w    -73.00   5.00   0.50   60.00    --    6.66 -19.00-180.00  156
  6  \w    -73.00   5.00   0.50   60.00    --    6.66 -19.00 150.00  156
  7  \w     -9.00  59.00   0.50   60.00    --    6.66  57.00   0.00  136
  8  \w    -17.00  25.00   0.50   60.00    --    6.66  77.00 -90.00   84
  9  \w    -25.00  30.00   0.50   60.00    --    6.66 -77.00-180.00  110
 10  \w    -17.00  25.00   0.50   60.00    --    6.66  77.00-150.00   84
 11  \w    -31.00  25.00   0.50   60.00    --   -6.97  77.00-120.00  112
 12  \w    -85.00   8.00   0.50   60.00    --   -6.97 -37.00  30.00  186
 13  \w    -25.00  17.00   0.50   60.00    --   -6.97 -77.00 -30.00   84
 14  \w    -31.00  13.00   0.50   60.00    --   -6.97  77.00 -30.00   88
;
_diffrn_measurement_device '\k-geometry diffractometer'
_diffrn_measurement_device_type 'Rigaku XtaLAB Synergy-S'
_diffrn_measurement_method '\w scans'
_diffrn_orient_matrix_type 'CrysAlisPro convention (1999,Acta A55,543-557)'
_diffrn_orient_matrix_UB_11 0.0096051000
_diffrn_orient_matrix_UB_12 0.0449618000
_diffrn_orient_matrix_UB_13 0.0121421000
_diffrn_orient_matrix_UB_21 -0.0136493000
_diffrn_orient_matrix_UB_22 0.0321519000
_diffrn_orient_matrix_UB_23 -0.0160920000
_diffrn_orient_matrix_UB_31 -0.0064177000
_diffrn_orient_matrix_UB_32 -0.0008222000
_diffrn_orient_matrix_UB_33 0.0331184000
_diffrn_radiation_monochromator mirror
_diffrn_radiation_probe x-ray
_diffrn_radiation_type MoK\a
_diffrn_radiation_wavelength 0.71073
_diffrn_reflns_av_R_equivalents 0.0610
_diffrn_reflns_av_unetI/netI 0.0292
_diffrn_reflns_Laue_measured_fraction_full 0.999
_diffrn_reflns_Laue_measured_fraction_max 0.999
_diffrn_reflns_limit_h_max 53
_diffrn_reflns_limit_h_min -53
_diffrn_reflns_limit_k_max 17
_diffrn_reflns_limit_k_min -17
_diffrn_reflns_limit_l_max 24
_diffrn_reflns_limit_l_min -24
_diffrn_reflns_number 141366
_diffrn_reflns_point_group_measured_fraction_full 0.999
_diffrn_reflns_point_group_measured_fraction_max 0.999
_diffrn_reflns_theta_full 25.242
_diffrn_reflns_theta_max 28.282
_diffrn_reflns_theta_min 2.349
_diffrn_source 'micro-focus sealed X-ray tube'
_diffrn_source_type 'PhotonJet (Mo) X-ray Source'
_exptl_absorpt_coefficient_mu 1.017
_exptl_absorpt_correction_T_max 1.0000
_exptl_absorpt_correction_T_min 0.7784
_exptl_absorpt_correction_type multi-scan
_exptl_absorpt_process_details 'SCALE3 ABSPACK'
_exptl_crystal_colour orange
_exptl_crystal_density_diffrn 1.374
_exptl_crystal_description plate
_exptl_crystal_F_000 4048
_exptl_crystal_size_max 0.20
_exptl_crystal_size_mid 0.12
_exptl_crystal_size_min 0.02
_refine_diff_density_max 1.984
_refine_diff_density_min -1.180
_refine_diff_density_rms 0.094
_refine_ls_extinction_method none
_refine_ls_goodness_of_fit_ref 1.064
_refine_ls_hydrogen_treatment constr
_refine_ls_matrix_type full
_refine_ls_number_parameters 640
_refine_ls_number_reflns 11739
_refine_ls_number_restraints 564
_refine_ls_restrained_S_all 1.052
_refine_ls_R_factor_all 0.0521
_refine_ls_R_factor_gt 0.0365
_refine_ls_shift/su_max 0.002
_refine_ls_shift/su_mean 0.000
_refine_ls_structure_factor_coef Fsqd
_refine_ls_weighting_details 'w=1/[\s^2^(Fo^2^)+(0.0386P)^2^+38.0658P] where P=(Fo^2^+2Fc^2^)/3'
_refine_ls_weighting_scheme calc
_refine_ls_wR_factor_gt 0.0879
_refine_ls_wR_factor_ref 0.0945
_reflns_Friedel_coverage 0.000
_reflns_number_gt 9482
_reflns_number_total 11739
_reflns_threshold_expression 'I > 2\s(I)'
_cod_data_source_file d5sc03222a2.cif
_cod_data_source_block 40598_1-CePh
_cod_depositor_comments 'Adding full bibliography for 1575353--1575355.cif.'
_cod_database_code 1575353
_shelx_shelxl_version_number 2018/3
_reflns_odcompleteness_completeness 99.90
_reflns_odcompleteness_iscentric 1
_reflns_odcompleteness_theta 28.22
_olex2_submission_special_instructions 'No special instructions were received'
_oxdiff_exptl_absorpt_empirical_details
;
Empirical correction (ABSPACK) includes:
- Absorption correction using spherical harmonics
- Frame scaling
;
_oxdiff_exptl_absorpt_empirical_full_max 1.439
_oxdiff_exptl_absorpt_empirical_full_min 0.779

loop_
_space_group_symop_operation_xyz
'x, y, z'
'-x, y, -z+1/2'
'x+1/2, y+1/2, z'
'-x+1/2, y+1/2, -z+1/2'
'-x, -y, -z'
'x, -y, z-1/2'
'-x+1/2, -y+1/2, -z'
'x+1/2, -y+1/2, z-1/2'

loop_
_atom_site_label
_atom_site_type_symbol
_atom_site_fract_x
_atom_site_fract_y
_atom_site_fract_z
_atom_site_U_iso_or_equiv
_atom_site_adp_type
_atom_site_occupancy
_atom_site_site_symmetry_order
_atom_site_calc_flag
_atom_site_refinement_flags_posn
_atom_site_refinement_flags_adp
_atom_site_refinement_flags_occupancy
_atom_site_disorder_assembly
_atom_site_disorder_group
Ce1 Ce 0.12743(2) 0.42459(2) 0.63058(2) 0.01836(5) Uani 1 1 d . . . . .
O1 O 0.13063(6) 0.54881(17) 0.55056(11) 0.0282(5) Uani 1 1 d . . . . .
O2 O 0.07688(5) 0.36623(16) 0.63157(11) 0.0234(4) Uani 1 1 d . . . . .
O3 O 0.16575(5) 0.30168(17) 0.64169(11) 0.0274(5) Uani 1 1 d . . . . .
N1 N 0.15689(6) 0.59068(19) 0.60484(13) 0.0238(5) Uani 1 1 d . . . . .
N2 N 0.07318(6) 0.45685(18) 0.67457(12) 0.0189(5) Uani 1 1 d . . . . .
N3 N 0.16550(6) 0.30778(19) 0.71845(12) 0.0214(5) Uani 1 1 d . . . . .
N4 N 0.14462(6) 0.53430(19) 0.76895(12) 0.0207(5) Uani 1 1 d . . . . .
C1 C 0.16521(8) 0.6293(2) 0.76161(15) 0.0244(6) Uani 1 1 d . . . . .
H1a H 0.186780 0.607524 0.747808 0.029 Uiso 1 1 calc R U . . .
H1b H 0.170532 0.664295 0.809731 0.029 Uiso 1 1 calc R U . . .
C2 C 0.14821(8) 0.7062(2) 0.70612(16) 0.0242(6) Uani 1 1 d . . . . .
C3 C 0.13485(9) 0.7983(2) 0.7295(2) 0.0361(8) Uani 1 1 d . . . . .
H3 H 0.137383 0.812592 0.780274 0.043 Uiso 1 1 calc R U . . .
C4 C 0.11788(10) 0.8692(3) 0.6793(2) 0.0427(9) Uani 1 1 d . . . . .
H4 H 0.109136 0.931644 0.696012 0.051 Uiso 1 1 calc R U . . .
C5 C 0.11374(9) 0.8492(3) 0.6058(2) 0.0408(8) Uani 1 1 d . . . . .
H5 H 0.101989 0.897596 0.571785 0.049 Uiso 1 1 calc R U . . .
C6 C 0.12664(8) 0.7587(3) 0.58088(19) 0.0327(7) Uani 1 1 d . . . . .
H6 H 0.123361 0.744404 0.529983 0.039 Uiso 1 1 calc R U . . .
C7 C 0.14442(7) 0.6888(2) 0.63065(16) 0.0240(6) Uani 1 1 d . . . . .
C8 C 0.18902(8) 0.5984(3) 0.57274(17) 0.0290(7) Uani 1 1 d . . . . .
C9 C 0.19619(9) 0.4891(3) 0.54636(18) 0.0332(7) Uani 1 1 d . . . . .
H9a H 0.199547 0.440867 0.587885 0.050 Uiso 1 1 calc R U . . .
H9b H 0.216571 0.490805 0.524468 0.050 Uiso 1 1 calc R U . . .
H9c H 0.177062 0.465647 0.509816 0.050 Uiso 1 1 calc R U . . .
C10 C 0.18527(10) 0.6744(3) 0.50872(19) 0.0374(8) Uani 1 1 d . . . . .
H10a H 0.164802 0.657706 0.473664 0.056 Uiso 1 1 calc R U . . .
H10b H 0.204926 0.668734 0.484627 0.056 Uiso 1 1 calc R U . . .
H10c H 0.183691 0.745741 0.526732 0.056 Uiso 1 1 calc R U . . .
C11 C 0.21784(8) 0.6320(3) 0.63330(19) 0.0336(7) Uani 1 1 d . . . . .
H11a H 0.211820 0.697335 0.655025 0.050 Uiso 1 1 calc R U . . .
H11b H 0.238335 0.642300 0.612698 0.050 Uiso 1 1 calc R U . . .
H11c H 0.221826 0.577756 0.670988 0.050 Uiso 1 1 calc R U . . .
C12 C 0.11355(7) 0.5674(2) 0.79630(15) 0.0221(5) Uani 1 1 d . . . . .
H12a H 0.100643 0.616442 0.760801 0.027 Uiso 1 1 calc R U . . .
H12b H 0.120189 0.604886 0.843188 0.027 Uiso 1 1 calc R U . . .
C13 C 0.09121(7) 0.4770(2) 0.80758(15) 0.0216(6) Uani 1 1 d . . . . .
C14 C 0.09030(8) 0.4421(2) 0.87884(15) 0.0263(6) Uani 1 1 d . . . . .
H14 H 0.102158 0.479757 0.919425 0.032 Uiso 1 1 calc R U . . .
C15 C 0.07232(8) 0.3536(3) 0.89069(16) 0.0284(7) Uani 1 1 d . . . . .
H15 H 0.071766 0.331511 0.939221 0.034 Uiso 1 1 calc R U . . .
C16 C 0.05516(8) 0.2971(2) 0.83221(17) 0.0275(6) Uani 1 1 d . . . . .
H16 H 0.043458 0.235265 0.840634 0.033 Uiso 1 1 calc R U . . .
C17 C 0.05509(7) 0.3311(2) 0.76100(16) 0.0237(6) Uani 1 1 d . . . . .
H17 H 0.043348 0.292509 0.720746 0.028 Uiso 1 1 calc R U . . .
C18 C 0.07245(7) 0.4225(2) 0.74901(14) 0.0197(5) Uani 1 1 d . . . . .
C19 C 0.04249(7) 0.5172(2) 0.63700(15) 0.0227(6) Uani 1 1 d . . . . .
C20 C 0.04845(8) 0.5429(3) 0.56001(16) 0.0293(7) Uani 1 1 d . . . . .
H20a H 0.069419 0.582686 0.563213 0.044 Uiso 1 1 calc R U . . .
H20b H 0.029573 0.584496 0.534454 0.044 Uiso 1 1 calc R U . . .
H20c H 0.050178 0.478113 0.533024 0.044 Uiso 1 1 calc R U . . .
C21 C 0.01016(8) 0.4538(3) 0.63287(17) 0.0301(7) Uani 1 1 d . . . . .
H21a H 0.012862 0.386177 0.610029 0.045 Uiso 1 1 calc R U . . .
H21b H -0.008656 0.491664 0.603644 0.045 Uiso 1 1 calc R U . . .
H21c H 0.005534 0.442755 0.682283 0.045 Uiso 1 1 calc R U . . .
C22 C 0.03975(8) 0.6185(3) 0.67926(17) 0.0303(7) Uani 1 1 d . . . . .
H22a H 0.038474 0.602048 0.730160 0.045 Uiso 1 1 calc R U . . .
H22b H 0.019393 0.656333 0.656852 0.045 Uiso 1 1 calc R U . . .
H22c H 0.059612 0.661926 0.677788 0.045 Uiso 1 1 calc R U . . .
C23 C 0.16474(8) 0.4688(2) 0.82740(15) 0.0236(6) Uani 1 1 d . . . . .
H23a H 0.150872 0.408694 0.837495 0.028 Uiso 1 1 calc R U . . .
H23b H 0.170120 0.510529 0.872774 0.028 Uiso 1 1 calc R U . . .
C24 C 0.19715(7) 0.4288(2) 0.80760(15) 0.0244(6) Uani 1 1 d . . . . .
C25 C 0.22797(8) 0.4707(3) 0.84208(17) 0.0309(7) Uani 1 1 d . . . . .
H25 H 0.228273 0.520778 0.879809 0.037 Uiso 1 1 calc R U . . .
C26 C 0.25797(8) 0.4403(3) 0.8222(2) 0.0377(8) Uani 1 1 d . . . . .
H26 H 0.278753 0.467734 0.847145 0.045 Uiso 1 1 calc R U . . .
C27 C 0.25755(8) 0.3700(3) 0.7658(2) 0.0347(8) Uani 1 1 d . . . . .
H27 H 0.278052 0.351602 0.750579 0.042 Uiso 1 1 calc R U . . .
C28 C 0.22746(8) 0.3260(3) 0.73117(18) 0.0303(7) Uani 1 1 d . . . . .
H28 H 0.227362 0.277647 0.692430 0.036 Uiso 1 1 calc R U . . .
C29 C 0.19735(7) 0.3531(2) 0.75354(16) 0.0236(6) Uani 1 1 d . . . . .
C30 C 0.15763(8) 0.2003(2) 0.74586(17) 0.0261(6) Uani 1 1 d . . . . .
C31 C 0.12380(8) 0.1660(3) 0.7012(2) 0.0343(7) Uani 1 1 d . . . . .
H31a H 0.106816 0.219831 0.703864 0.051 Uiso 1 1 calc R U . . .
H31b H 0.116746 0.100469 0.721042 0.051 Uiso 1 1 calc R U . . .
H31c H 0.126161 0.155658 0.650165 0.051 Uiso 1 1 calc R U . . .
C32 C 0.18503(9) 0.1216(3) 0.7369(2) 0.0369(8) Uani 1 1 d . . . . .
H32a H 0.188915 0.123181 0.686358 0.055 Uiso 1 1 calc R U . . .
H32b H 0.177813 0.051547 0.748421 0.055 Uiso 1 1 calc R U . . .
H32c H 0.205945 0.139568 0.770133 0.055 Uiso 1 1 calc R U . . .
C33 C 0.15421(9) 0.2078(3) 0.82615(19) 0.0348(7) Uani 1 1 d . . . . .
H33a H 0.174612 0.239341 0.854230 0.052 Uiso 1 1 calc R U . . .
H33b H 0.151181 0.137788 0.845111 0.052 Uiso 1 1 calc R U . . .
H33c H 0.134629 0.250954 0.830632 0.052 Uiso 1 1 calc R U . . .
C34 C 0.11267(8) 0.3282(2) 0.51225(16) 0.0257(6) Uani 1 1 d . . . . .
C35 C 0.10172(8) 0.2683(2) 0.46248(16) 0.0266(6) Uani 1 1 d . . . . .
C36 C 0.0890(3) 0.1898(7) 0.4084(5) 0.029(2) Uani 0.55 1 d G U P A 1
C37 C 0.0657(3) 0.2157(6) 0.3461(5) 0.0339(17) Uani 0.55 1 d G U P A 1
H37 H 0.058073 0.285520 0.338605 0.041 Uiso 0.55 1 calc R U P A 1
C38 C 0.05370(19) 0.1390(6) 0.2949(4) 0.0415(19) Uani 0.55 1 d G U P A 1
H38 H 0.037855 0.156695 0.252495 0.050 Uiso 0.55 1 calc R U P A 1
C39 C 0.06491(19) 0.0365(5) 0.3060(3) 0.043(2) Uani 0.55 1 d G U P A 1
H39 H 0.056679 -0.015780 0.271169 0.051 Uiso 0.55 1 calc R U P A 1
C40 C 0.0882(2) 0.0106(6) 0.3683(4) 0.0402(18) Uani 0.55 1 d G U P A 1
H40 H 0.095863 -0.059257 0.375816 0.048 Uiso 0.55 1 calc R U P A 1
C41 C 0.1002(3) 0.0873(8) 0.4195(4) 0.0367(19) Uani 0.55 1 d G U P A 1
H41 H 0.116079 0.069610 0.461943 0.044 Uiso 0.55 1 calc R U P A 1
C36' C 0.0865(4) 0.2004(9) 0.4031(6) 0.032(2) Uani 0.45 1 d G U P A 2
C37' C 0.0599(4) 0.2384(7) 0.3515(6) 0.038(2) Uani 0.45 1 d G U P A 2
H37' H 0.052674 0.308584 0.354282 0.045 Uiso 0.45 1 calc R U P A 2
C38' C 0.0438(3) 0.1735(7) 0.2959(5) 0.042(2) Uani 0.45 1 d G U P A 2
H38' H 0.025660 0.199404 0.260769 0.051 Uiso 0.45 1 calc R U P A 2
C39' C 0.0544(2) 0.0705(7) 0.2919(4) 0.041(2) Uani 0.45 1 d G U P A 2
H39' H 0.043462 0.026239 0.253982 0.050 Uiso 0.45 1 calc R U P A 2
C40' C 0.0810(3) 0.0325(7) 0.3434(5) 0.041(2) Uani 0.45 1 d G U P A 2
H40' H 0.088263 -0.037688 0.340657 0.049 Uiso 0.45 1 calc R U P A 2
C41' C 0.0971(3) 0.0974(9) 0.3990(5) 0.036(2) Uani 0.45 1 d G U P A 2
H41' H 0.115236 0.071501 0.434194 0.043 Uiso 0.45 1 calc R U P A 2
C42 C 0.02815(10) 0.0940(3) 0.59010(19) 0.0393(8) Uani 1 1 d . . . . .
C43 C 0.03682(9) 0.1723(3) 0.54668(19) 0.0343(7) Uani 1 1 d . . . . .
H43 H 0.059399 0.196312 0.551769 0.041 Uiso 1 1 calc R U . . .
C44 C 0.01151(9) 0.2147(3) 0.4954(2) 0.0404(8) Uani 1 1 d . . . . .
H44 H 0.016670 0.268244 0.463906 0.048 Uiso 1 1 calc R U . . .
C45 C -0.02155(10) 0.1797(3) 0.4894(2) 0.0447(9) Uani 1 1 d . . . . .
H45 H -0.038848 0.209636 0.454045 0.054 Uiso 1 1 calc R U . . .
C46 C -0.02922(9) 0.1013(3) 0.5347(2) 0.0376(8) Uani 1 1 d . . . . .
H46 H -0.051788 0.077338 0.530239 0.045 Uiso 1 1 calc R U . . .
C47 C -0.00443(10) 0.0581(3) 0.5862(2) 0.0387(8) Uani 1 1 d . . . . .
H47 H -0.009515 0.005013 0.618169 0.046 Uiso 1 1 calc R U . . .
F1 F 0.05304(7) 0.0486(3) 0.63883(15) 0.0758(9) Uani 1 1 d . . . . .
C48 C 0.2094(2) 0.1711(6) 0.4395(4) 0.0603(16) Uani 0.4 1 d G U P B 1
C49 C 0.1893(3) 0.1879(6) 0.4916(6) 0.0577(18) Uani 0.4 1 d G U P B 1
H49 H 0.184097 0.256577 0.505118 0.069 Uiso 0.4 1 calc R U P B 1
C50 C 0.1768(3) 0.1013(7) 0.5236(6) 0.0551(19) Uani 0.4 1 d G U P B 1
H50 H 0.163009 0.110983 0.559413 0.066 Uiso 0.4 1 calc R U P B 1
C51 C 0.1845(3) 0.0008(6) 0.5033(7) 0.0498(18) Uani 0.4 1 d G U P B 1
H51 H 0.175955 -0.057862 0.525280 0.060 Uiso 0.4 1 calc R U P B 1
C52 C 0.2048(4) -0.0135(6) 0.4508(8) 0.0502(18) Uani 0.4 1 d G U P B 1
H52 H 0.210108 -0.082078 0.437073 0.060 Uiso 0.4 1 calc R U P B 1
C53 C 0.2175(4) 0.0721(7) 0.4182(7) 0.0540(17) Uani 0.4 1 d G U P B 1
H53 H 0.231312 0.062911 0.382321 0.065 Uiso 0.4 1 calc R U P B 1
F2 F 0.2216(3) 0.2549(7) 0.4080(6) 0.0734(19) Uani 0.4 1 d G U P B 1
C48' C 0.21078(16) 0.1695(4) 0.4251(3) 0.0593(13) Uani 0.6 1 d G U P C 2
C49' C 0.1951(2) 0.2079(4) 0.4801(4) 0.0654(16) Uani 0.6 1 d G U P C 2
H49' H 0.193566 0.280781 0.487951 0.078 Uiso 0.6 1 calc R U P C 2
C50' C 0.1815(2) 0.1368(4) 0.5237(4) 0.0618(16) Uani 0.6 1 d G U P C 2
H50' H 0.170661 0.161279 0.561754 0.074 Uiso 0.6 1 calc R U P C 2
C51' C 0.1838(2) 0.0299(4) 0.5118(4) 0.0531(15) Uani 0.6 1 d G U P C 2
H51' H 0.174559 -0.018243 0.541621 0.064 Uiso 0.6 1 calc R U P C 2
C52' C 0.1998(2) -0.0062(4) 0.4560(5) 0.0490(14) Uani 0.6 1 d G U P C 2
H52' H 0.201378 -0.079064 0.447920 0.059 Uiso 0.6 1 calc R U P C 2
C53' C 0.2135(2) 0.0638(4) 0.4119(4) 0.0518(14) Uani 0.6 1 d G U P C 2
H53' H 0.224391 0.039608 0.373781 0.062 Uiso 0.6 1 calc R U P C 2
F2' F 0.2240(2) 0.2382(5) 0.3825(4) 0.0836(17) Uani 0.6 1 d G U P C 2

loop_
_atom_site_aniso_label
_atom_site_aniso_U_11
_atom_site_aniso_U_22
_atom_site_aniso_U_33
_atom_site_aniso_U_23
_atom_site_aniso_U_13
_atom_site_aniso_U_12
Ce1 0.02010(8) 0.01936(8) 0.01532(7) -0.00301(6) 0.00238(5) -0.00048(6)
O1 0.0324(12) 0.0282(11) 0.0206(10) 0.0001(8) -0.0045(9) -0.0075(9)
O2 0.0282(11) 0.0222(10) 0.0201(9) -0.0069(8) 0.0053(8) -0.0015(8)
O3 0.0318(11) 0.0324(12) 0.0181(10) -0.0043(8) 0.0049(8) 0.0071(9)
N1 0.0265(12) 0.0264(13) 0.0171(11) -0.0032(9) -0.0002(9) -0.0023(10)
N2 0.0219(11) 0.0201(11) 0.0148(10) -0.0029(9) 0.0037(9) -0.0009(9)
N3 0.0242(12) 0.0221(12) 0.0175(11) -0.0003(9) 0.0029(9) 0.0031(10)
N4 0.0239(12) 0.0197(11) 0.0180(11) -0.0019(9) 0.0024(9) 0.0004(10)
C1 0.0312(15) 0.0208(14) 0.0202(13) -0.0041(11) 0.0014(11) -0.0036(12)
C2 0.0275(15) 0.0173(13) 0.0274(14) -0.0035(11) 0.0039(12) -0.0048(11)
C3 0.046(2) 0.0213(15) 0.0426(19) -0.0079(14) 0.0130(16) -0.0063(14)
C4 0.044(2) 0.0156(15) 0.071(3) 0.0001(16) 0.0182(19) 0.0035(14)
C5 0.0362(19) 0.0251(16) 0.059(2) 0.0140(16) 0.0034(17) 0.0005(14)
C6 0.0327(16) 0.0290(16) 0.0347(17) 0.0084(14) 0.0014(13) -0.0025(14)
C7 0.0243(14) 0.0199(14) 0.0264(14) 0.0028(11) 0.0009(11) -0.0042(11)
C8 0.0320(16) 0.0312(16) 0.0248(15) -0.0001(12) 0.0081(12) -0.0039(13)
C9 0.0400(18) 0.0332(17) 0.0281(16) -0.0024(13) 0.0110(14) -0.0018(14)
C10 0.048(2) 0.0351(18) 0.0324(17) 0.0055(14) 0.0146(16) -0.0040(16)
C11 0.0273(16) 0.0374(18) 0.0362(17) -0.0068(15) 0.0058(13) -0.0071(14)
C12 0.0272(14) 0.0219(14) 0.0165(12) -0.0047(11) 0.0018(10) 0.0008(12)
C13 0.0238(14) 0.0243(14) 0.0163(12) 0.0006(11) 0.0029(10) 0.0051(11)
C14 0.0271(15) 0.0355(17) 0.0163(13) -0.0046(12) 0.0042(11) 0.0044(13)
C15 0.0308(16) 0.0358(17) 0.0208(14) 0.0073(12) 0.0102(12) 0.0094(13)
C16 0.0291(15) 0.0282(15) 0.0265(15) 0.0059(12) 0.0088(12) 0.0047(12)
C17 0.0240(14) 0.0243(14) 0.0235(14) -0.0009(11) 0.0058(11) 0.0008(11)
C18 0.0212(13) 0.0215(13) 0.0170(12) 0.0004(11) 0.0046(10) 0.0048(11)
C19 0.0237(14) 0.0254(14) 0.0179(13) 0.0015(11) 0.0011(11) 0.0013(11)
C20 0.0314(16) 0.0354(17) 0.0208(14) 0.0048(12) 0.0040(12) 0.0037(13)
C21 0.0219(14) 0.0403(18) 0.0265(15) 0.0025(13) -0.0005(12) -0.0025(13)
C22 0.0311(16) 0.0312(16) 0.0264(15) -0.0002(13) -0.0007(13) 0.0085(13)
C23 0.0287(15) 0.0251(14) 0.0160(12) 0.0005(11) 0.0008(11) 0.0008(12)
C24 0.0238(14) 0.0271(14) 0.0207(13) 0.0071(12) -0.0005(11) 0.0003(12)
C25 0.0286(16) 0.0349(17) 0.0264(15) 0.0038(13) -0.0030(12) -0.0047(13)
C26 0.0251(16) 0.042(2) 0.0428(19) 0.0158(16) -0.0035(14) -0.0069(14)
C27 0.0223(15) 0.0367(18) 0.045(2) 0.0174(16) 0.0067(14) 0.0024(14)
C28 0.0275(15) 0.0305(16) 0.0336(16) 0.0086(13) 0.0074(13) 0.0056(13)
C29 0.0229(14) 0.0226(14) 0.0247(14) 0.0067(11) 0.0026(11) 0.0019(11)
C30 0.0283(15) 0.0174(13) 0.0327(16) -0.0010(12) 0.0055(12) 0.0007(11)
C31 0.0310(17) 0.0225(15) 0.048(2) -0.0032(14) 0.0028(15) -0.0016(13)
C32 0.0346(18) 0.0240(16) 0.052(2) 0.0013(15) 0.0080(16) 0.0077(14)
C33 0.0425(19) 0.0274(17) 0.0354(17) 0.0050(14) 0.0095(15) -0.0040(14)
C34 0.0316(16) 0.0259(15) 0.0204(14) -0.0014(11) 0.0066(12) -0.0020(12)
C35 0.0332(16) 0.0263(14) 0.0218(14) 0.0019(12) 0.0093(12) -0.0020(13)
C36 0.034(4) 0.036(3) 0.019(3) -0.006(3) 0.009(3) -0.010(3)
C37 0.043(4) 0.041(4) 0.019(3) -0.003(3) 0.008(3) -0.014(3)
C38 0.051(5) 0.049(5) 0.025(3) -0.008(3) 0.007(3) -0.020(3)
C39 0.054(5) 0.046(4) 0.031(4) -0.016(3) 0.017(3) -0.021(3)
C40 0.052(4) 0.034(4) 0.039(4) -0.011(3) 0.021(3) -0.010(3)
C41 0.043(4) 0.035(3) 0.034(4) -0.008(3) 0.011(3) -0.006(3)
C36' 0.041(5) 0.033(4) 0.026(4) -0.006(3) 0.016(4) -0.017(4)
C37' 0.047(5) 0.043(5) 0.024(4) -0.007(3) 0.009(3) -0.017(4)
C38' 0.056(6) 0.045(5) 0.026(3) -0.005(3) 0.008(4) -0.022(4)
C39' 0.056(5) 0.045(5) 0.027(4) -0.012(4) 0.015(3) -0.027(4)
C40' 0.058(5) 0.040(4) 0.028(5) -0.011(4) 0.018(4) -0.017(4)
C41' 0.044(5) 0.039(4) 0.028(5) -0.011(4) 0.015(4) -0.012(3)
C42 0.0414(19) 0.049(2) 0.0261(16) 0.0007(15) 0.0031(14) -0.0017(16)
C43 0.0351(18) 0.0328(17) 0.0365(18) -0.0078(14) 0.0105(14) -0.0071(14)
C44 0.043(2) 0.0269(17) 0.053(2) 0.0048(16) 0.0132(17) -0.0015(15)
C45 0.041(2) 0.0343(19) 0.057(2) 0.0091(17) 0.0052(18) 0.0050(16)
C46 0.0337(18) 0.0327(18) 0.049(2) -0.0085(15) 0.0152(16) -0.0021(14)
C47 0.046(2) 0.040(2) 0.0343(18) 0.0007(15) 0.0178(16) -0.0076(16)
F1 0.0532(15) 0.115(2) 0.0514(15) 0.0383(16) -0.0109(12) -0.0134(16)
C48 0.059(3) 0.058(2) 0.061(4) -0.004(3) 0.003(3) 0.019(3)
C49 0.060(4) 0.050(3) 0.060(4) -0.018(3) 0.001(3) 0.015(3)
C50 0.064(4) 0.051(4) 0.047(3) -0.024(3) 0.004(3) 0.014(3)
C51 0.054(4) 0.051(3) 0.044(4) -0.021(3) 0.007(3) 0.015(3)
C52 0.046(4) 0.058(3) 0.046(3) -0.015(3) 0.008(3) 0.013(3)
C53 0.045(4) 0.061(2) 0.055(4) -0.008(3) 0.006(3) 0.015(3)
F2 0.076(4) 0.068(3) 0.077(5) 0.005(3) 0.016(3) 0.017(3)
C48' 0.059(3) 0.053(2) 0.060(3) -0.012(2) -0.006(2) 0.024(2)
C49' 0.069(3) 0.058(3) 0.063(3) -0.025(2) -0.006(2) 0.028(3)
C50' 0.070(4) 0.060(3) 0.051(3) -0.031(3) -0.001(2) 0.029(3)
C51' 0.052(3) 0.060(3) 0.042(3) -0.033(3) -0.006(2) 0.027(3)
C52' 0.047(3) 0.051(2) 0.046(3) -0.024(2) 0.003(2) 0.020(2)
C53' 0.046(3) 0.055(2) 0.050(3) -0.017(2) -0.002(2) 0.022(2)
F2' 0.092(3) 0.069(3) 0.091(4) -0.001(3) 0.019(3) 0.021(3)

loop_
_atom_type_symbol
_atom_type_description
_atom_type_scat_dispersion_real
_atom_type_scat_dispersion_imag
_atom_type_scat_source
C C 0.0033 0.0016 'International Tables Vol C Tables 4.2.6.8 and 6.1.1.4'
H H 0.0000 0.0000 'International Tables Vol C Tables 4.2.6.8 and 6.1.1.4'
Ce Ce -0.2486 2.6331 'International Tables Vol C Tables 4.2.6.8 and 6.1.1.4'
F F 0.0171 0.0103 'International Tables Vol C Tables 4.2.6.8 and 6.1.1.4'
N N 0.0061 0.0033 'International Tables Vol C Tables 4.2.6.8 and 6.1.1.4'
O O 0.0106 0.0060 'International Tables Vol C Tables 4.2.6.8 and 6.1.1.4'

loop_
_geom_angle_atom_site_label_1
_geom_angle_atom_site_label_2
_geom_angle_atom_site_label_3
_geom_angle
_geom_angle_site_symmetry_1
_geom_angle_site_symmetry_3
_geom_angle_publ_flag
O1 Ce1 N1 34.37(7) . . ?
O1 Ce1 N2 105.16(8) . . ?
O1 Ce1 N3 139.95(8) . . ?
O1 Ce1 N4 102.40(7) . . ?
O1 Ce1 C34 78.25(9) . . ?
O2 Ce1 O1 115.04(8) . . ?
O2 Ce1 O3 113.43(8) . . ?
O2 Ce1 N1 139.91(8) . . ?
O2 Ce1 N2 34.81(7) . . ?
O2 Ce1 N3 104.63(8) . . ?
O2 Ce1 N4 103.59(7) . . ?
O2 Ce1 C34 76.18(9) . . ?
O3 Ce1 O1 117.36(8) . . ?
O3 Ce1 N1 106.10(8) . . ?
O3 Ce1 N2 136.95(8) . . ?
O3 Ce1 N3 34.42(7) . . ?
O3 Ce1 N4 102.25(7) . . ?
O3 Ce1 C34 77.32(9) . . ?
N1 Ce1 N4 73.35(7) . . ?
N2 Ce1 N1 112.98(8) . . ?
N2 Ce1 N3 110.63(7) . . ?
N2 Ce1 N4 73.43(7) . . ?
N3 Ce1 N1 111.78(8) . . ?
N3 Ce1 N4 72.12(7) . . ?
C34 Ce1 N1 107.23(9) . . ?
C34 Ce1 N2 106.53(9) . . ?
C34 Ce1 N3 107.33(9) . . ?
C34 Ce1 N4 179.35(8) . . ?
N1 O1 Ce1 85.41(14) . . ?
N2 O2 Ce1 85.21(13) . . ?
N3 O3 Ce1 85.66(13) . . ?
O1 N1 Ce1 60.22(12) . . ?
O1 N1 C7 107.4(2) . . ?
O1 N1 C8 108.8(2) . . ?
C7 N1 Ce1 117.47(17) . . ?
C7 N1 C8 115.9(2) . . ?
C8 N1 Ce1 126.19(18) . . ?
O2 N2 Ce1 59.98(11) . . ?
O2 N2 C18 107.9(2) . . ?
O2 N2 C19 108.3(2) . . ?
C18 N2 Ce1 115.29(16) . . ?
C18 N2 C19 116.0(2) . . ?
C19 N2 Ce1 128.41(16) . . ?
O3 N3 Ce1 59.92(12) . . ?
O3 N3 C29 107.9(2) . . ?
O3 N3 C30 108.9(2) . . ?
C29 N3 Ce1 116.07(17) . . ?
C29 N3 C30 115.6(2) . . ?
C30 N3 Ce1 127.95(18) . . ?
C1 N4 Ce1 111.26(16) . . ?
C1 N4 C12 108.2(2) . . ?
C12 N4 Ce1 110.90(16) . . ?
C23 N4 Ce1 112.63(16) . . ?
C23 N4 C1 106.7(2) . . ?
C23 N4 C12 106.9(2) . . ?
N4 C1 C2 113.9(2) . . ?
C3 C2 C1 119.7(3) . . ?
C3 C2 C7 117.8(3) . . ?
C7 C2 C1 122.5(3) . . ?
C4 C3 C2 120.9(3) . . ?
C5 C4 C3 120.3(3) . . ?
C4 C5 C6 120.2(3) . . ?
C5 C6 C7 119.8(3) . . ?
C2 C7 N1 118.8(3) . . ?
C6 C7 N1 120.1(3) . . ?
C6 C7 C2 120.9(3) . . ?
N1 C8 C9 106.8(2) . . ?
N1 C8 C10 112.0(3) . . ?
N1 C8 C11 108.5(2) . . ?
C10 C8 C9 109.5(3) . . ?
C10 C8 C11 110.6(3) . . ?
C11 C8 C9 109.4(3) . . ?
N4 C12 C13 112.8(2) . . ?
C14 C13 C12 119.6(3) . . ?
C18 C13 C12 122.0(2) . . ?
C18 C13 C14 118.3(3) . . ?
C15 C14 C13 120.9(3) . . ?
C16 C15 C14 120.4(3) . . ?
C15 C16 C17 119.9(3) . . ?
C16 C17 C18 119.7(3) . . ?
C13 C18 N2 119.3(2) . . ?
C13 C18 C17 120.6(3) . . ?
C17 C18 N2 119.9(2) . . ?
N2 C19 C20 106.8(2) . . ?
N2 C19 C21 111.7(2) . . ?
N2 C19 C22 108.9(2) . . ?
C20 C19 C22 109.5(3) . . ?
C21 C19 C20 110.1(2) . . ?
C21 C19 C22 109.8(3) . . ?
N4 C23 C24 113.3(2) . . ?
C25 C24 C23 119.6(3) . . ?
C29 C24 C23 121.8(3) . . ?
C29 C24 C25 118.5(3) . . ?
C26 C25 C24 121.1(3) . . ?
C27 C26 C25 119.6(3) . . ?
C26 C27 C28 120.6(3) . . ?
C27 C28 C29 119.7(3) . . ?
C24 C29 N3 118.8(3) . . ?
C28 C29 N3 120.8(3) . . ?
C28 C29 C24 120.3(3) . . ?
N3 C30 C31 107.3(2) . . ?
N3 C30 C32 111.3(3) . . ?
N3 C30 C33 109.3(2) . . ?
C32 C30 C31 110.0(3) . . ?
C33 C30 C31 108.7(3) . . ?
C33 C30 C32 110.0(3) . . ?
C35 C34 Ce1 166.7(2) . . ?
C34 C35 C36 174.9(5) . . ?
C34 C35 C36' 176.2(7) . . ?
C37 C36 C35 120.9(6) . . ?
C37 C36 C41 120.0 . . ?
C41 C36 C35 119.1(6) . . ?
C38 C37 C36 120.0 . . ?
C37 C38 C39 120.0 . . ?
C40 C39 C38 120.0 . . ?
C39 C40 C41 120.0 . . ?
C40 C41 C36 120.0 . . ?
C37' C36' C35 118.8(7) . . ?
C41' C36' C35 121.1(7) . . ?
C41' C36' C37' 120.0 . . ?
C36' C37' C38' 120.0 . . ?
C37' C38' C39' 120.0 . . ?
C40' C39' C38' 120.0 . . ?
C39' C40' C41' 120.0 . . ?
C36' C41' C40' 120.0 . . ?
C43 C42 C47 123.5(4) . . ?
F1 C42 C43 118.1(3) . . ?
F1 C42 C47 118.3(3) . . ?
C42 C43 C44 117.5(3) . . ?
C43 C44 C45 120.6(3) . . ?
C46 C45 C44 120.1(4) . . ?
C47 C46 C45 120.4(3) . . ?
C46 C47 C42 118.0(3) . . ?
C53 C48 C49 122.6 . . ?
F2 C48 C49 118.7 . . ?
F2 C48 C53 118.7 . . ?
C48 C49 C50 118.3 . . ?
C51 C50 C49 120.5 . . ?
C50 C51 C52 119.9 . . ?
C53 C52 C51 120.4 . . ?
C48 C53 C52 118.3 . . ?
C49' C48' C53' 122.6 . . ?
F2' C48' C49' 118.7 . . ?
F2' C48' C53' 118.7 . . ?
C48' C49' C50' 118.3 . . ?
C49' C50' C51' 120.4 . . ?
C52' C51' C50' 119.8 . . ?
C53' C52' C51' 120.5 . . ?
C48' C53' C52' 118.3 . . ?

loop_
_geom_bond_atom_site_label_1
_geom_bond_atom_site_label_2
_geom_bond_distance
_geom_bond_site_symmetry_2
_geom_bond_publ_flag
Ce1 O1 2.200(2) . ?
Ce1 O2 2.175(2) . ?
Ce1 O3 2.191(2) . ?
Ce1 N1 2.526(2) . ?
Ce1 N2 2.503(2) . ?
Ce1 N3 2.525(2) . ?
Ce1 N4 2.906(2) . ?
Ce1 C34 2.501(3) . ?
O1 N1 1.431(3) . ?
O2 N2 1.434(3) . ?
O3 N3 1.431(3) . ?
N1 C7 1.467(4) . ?
N1 C8 1.523(4) . ?
N2 C18 1.458(3) . ?
N2 C19 1.520(4) . ?
N3 C29 1.454(4) . ?
N3 C30 1.523(4) . ?
N4 C1 1.494(4) . ?
N4 C12 1.495(4) . ?
N4 C23 1.494(4) . ?
C1 C2 1.502(4) . ?
C2 C3 1.398(4) . ?
C2 C7 1.403(4) . ?
C3 C4 1.392(5) . ?
C4 C5 1.372(6) . ?
C5 C6 1.384(5) . ?
C6 C7 1.392(4) . ?
C8 C9 1.530(4) . ?
C8 C10 1.526(4) . ?
C8 C11 1.529(5) . ?
C12 C13 1.506(4) . ?
C13 C14 1.405(4) . ?
C13 C18 1.397(4) . ?
C14 C15 1.386(5) . ?
C15 C16 1.385(5) . ?
C16 C17 1.394(4) . ?
C17 C18 1.405(4) . ?
C19 C20 1.530(4) . ?
C19 C21 1.527(4) . ?
C19 C22 1.533(4) . ?
C23 C24 1.509(4) . ?
C24 C25 1.400(4) . ?
C24 C29 1.399(4) . ?
C25 C26 1.382(5) . ?
C26 C27 1.381(5) . ?
C27 C28 1.388(5) . ?
C28 C29 1.396(4) . ?
C30 C31 1.529(4) . ?
C30 C32 1.528(4) . ?
C30 C33 1.527(4) . ?
C34 C35 1.224(4) . ?
C35 C36 1.450(7) . ?
C35 C36' 1.453(8) . ?
C36 C37 1.3943 . ?
C36 C41 1.3946 . ?
C37 C38 1.3941 . ?
C38 C39 1.3946 . ?
C39 C40 1.3945 . ?
C40 C41 1.3945 . ?
C36' C37' 1.3941 . ?
C36' C41' 1.3940 . ?
C37' C38' 1.3942 . ?
C38' C39' 1.3947 . ?
C39' C40' 1.3940 . ?
C40' C41' 1.3942 . ?
C42 C43 1.372(5) . ?
C42 C47 1.382(5) . ?
C42 F1 1.358(4) . ?
C43 C44 1.378(5) . ?
C44 C45 1.392(5) . ?
C45 C46 1.382(5) . ?
C46 C47 1.372(5) . ?
C48 C49 1.3865 . ?
C48 C53 1.3859 . ?
C48 F2 1.3576 . ?
C49 C50 1.3943 . ?
C50 C51 1.3942 . ?
C51 C52 1.3950 . ?
C52 C53 1.3943 . ?
C48' C49' 1.3863 . ?
C48' C53' 1.3866 . ?
C48' F2' 1.3572 . ?
C49' C50' 1.3947 . ?
C50' C51' 1.3948 . ?
C51' C52' 1.3946 . ?
C52' C53' 1.3942 . ?
